data_7705929
loop_
_publ_author_name
'Zhang, Dan'
'Zhao, Jie'
'Cao, Liping'
'Yang, Dong'
'Chen, Bozhong'
'Yu, Le'
'Yang, Xiao-Juan'
'Wu, Biao'

_publ_section_title
;
 Stepwise enhancement of fluorescence induced by anion coordination and
 non-covalent interactions.
;
_journal_issue 1
_journal_name_full 'Dalton transactions (Cambridge, England : 2003)'
_journal_page_first 76
_journal_page_last 80
_journal_paper_doi 10.1039/d0dt03788e
_journal_volume 50
_journal_year 2021
_chemical_formula_sum 'C80 H97 K2 N8 O20 P'
_chemical_formula_weight 1599.83
_chemical_name_systematic L+HPO4
_space_group_IT_number 2
_space_group_name_Hall '-P 1'
_space_group_name_H-M_alt 'P -1'
_symmetry_cell_setting triclinic
_symmetry_space_group_name_H-M 'P -1'
_atom_sites_solution_hydrogens geom
_atom_sites_solution_primary direct
_atom_sites_solution_secondary difmap
_audit_creation_method SHELXL-97
_audit_update_record
;
2020-08-28 deposited with the CCDC.	2020-12-01 downloaded from the CCDC.
;
_cell_angle_alpha 74.055(4)
_cell_angle_beta 88.954(5)
_cell_angle_gamma 74.796(4)
_cell_formula_units_Z 2
_cell_length_a 12.111(2)
_cell_length_b 17.685(3)
_cell_length_c 25.349(5)
_cell_measurement_reflns_used 8067
_cell_measurement_temperature 296(2)
_cell_measurement_theta_max 27.47
_cell_measurement_theta_min 1.29
_cell_volume 5029.2(16)
_computing_cell_refinement 'Bruker SMART'
_computing_data_collection 'Bruker SMART APEX II'
_computing_data_reduction 'Bruker SAINT'
_computing_molecular_graphics SHELXTL
_computing_publication_material SHELXTL
_computing_structure_refinement 'SHELXL-97 (Sheldrick, 2008)'
_computing_structure_solution 'SHELXS-97 (Sheldrick, 2008)'
_diffrn_ambient_temperature 296(2)
_diffrn_measured_fraction_theta_full 0.963
_diffrn_measured_fraction_theta_max 0.963
_diffrn_measurement_device_type 'Bruker APEX II area detector'
_diffrn_measurement_method '\w scan'
_diffrn_radiation_monochromator graphite
_diffrn_radiation_source 'fine-focus sealed tube'
_diffrn_radiation_type MoK\a
_diffrn_radiation_wavelength 0.71073
_diffrn_reflns_av_R_equivalents 0.1305
_diffrn_reflns_av_sigmaI/netI 0.2058
_diffrn_reflns_limit_h_max 15
_diffrn_reflns_limit_h_min -15
_diffrn_reflns_limit_k_max 22
_diffrn_reflns_limit_k_min -22
_diffrn_reflns_limit_l_max 32
_diffrn_reflns_limit_l_min -32
_diffrn_reflns_number 74883
_diffrn_reflns_theta_full 27.47
_diffrn_reflns_theta_max 27.47
_diffrn_reflns_theta_min 1.29
_exptl_absorpt_coefficient_mu 0.171
_exptl_absorpt_correction_T_max 0.9666
_exptl_absorpt_correction_T_min 0.9505
_exptl_absorpt_correction_type multi-scan
_exptl_crystal_colour light-yellow
_exptl_crystal_density_diffrn 1.057
_exptl_crystal_density_method 'not measured'
_exptl_crystal_description block
_exptl_crystal_F_000 1692
_exptl_crystal_preparation Luminescent
_exptl_crystal_recrystallization_method 'Vapour deposition'
_exptl_crystal_size_max 0.30
_exptl_crystal_size_mid 0.20
_exptl_crystal_size_min 0.20
_platon_squeeze_details
;
;
_refine_diff_density_max 0.994
_refine_diff_density_min -0.476
_refine_diff_density_rms 0.086
_refine_ls_extinction_method none
_refine_ls_goodness_of_fit_ref 1.043
_refine_ls_hydrogen_treatment constr
_refine_ls_matrix_type full
_refine_ls_number_parameters 993
_refine_ls_number_reflns 22165
_refine_ls_number_restraints 0
_refine_ls_restrained_S_all 1.043
_refine_ls_R_factor_all 0.2133
_refine_ls_R_factor_gt 0.0994
_refine_ls_shift/su_max 0.002
_refine_ls_shift/su_mean 0.000
_refine_ls_structure_factor_coef Fsqd
_refine_ls_weighting_details 'calc w=1/[\s^2^(Fo^2^)+(0.0800P)^2^+0.3022P] where P=(Fo^2^+2Fc^2^)/3'
_refine_ls_weighting_scheme calc
_refine_ls_wR_factor_gt 0.2124
_refine_ls_wR_factor_ref 0.2412
_reflns_number_gt 8067
_reflns_number_total 22165
_reflns_threshold_expression >2sigma(I)
_cod_data_source_file d0dt03788e2.cif
_cod_data_source_block 3
_cod_depositor_comments
;
The following automatic conversions were performed:

data item '_exptl_absorpt_correction_type' value 'Multi-scan' was
changed to 'multi-scan' in accordance with the
/home/data/users/saulius/crontab/automatic-downloads/rss-feeds/RSC/lib/dictionaries/cif_core.dic
dictionary named 'cif_core.dic' version 2.4.2 last updated on
2011-04-26.

data item '_refine_ls_hydrogen_treatment' value 'CONSTR' was changed
to 'constr' in accordance with the
/home/data/users/saulius/crontab/automatic-downloads/rss-feeds/RSC/lib/dictionaries/cif_core.dic
dictionary named 'cif_core.dic' version 2.4.2 last updated on
2011-04-26.

data item '_symmetry_cell_setting' value 'Triclinic' was changed to
'triclinic' in accordance with the
/home/data/users/saulius/crontab/automatic-downloads/rss-feeds/RSC/lib/dictionaries/cif_core.dic
dictionary named 'cif_core.dic' version 2.4.2 last updated on
2011-04-26.

Automatic conversion script
Id: cif_fix_values 7556 2019-12-06 15:28:31Z antanas 

 Adding full bibliography for 7705928--7705930.cif.
;
_cod_original_cell_volume 5029.0(16)
_cod_original_sg_symbol_H-M 'P-1   '
_cod_database_code 7705929

loop_
_symmetry_equiv_pos_as_xyz
'x, y, z'
'-x, -y, -z'

loop_
_atom_site_label
_atom_site_type_symbol
_atom_site_fract_x
_atom_site_fract_y
_atom_site_fract_z
_atom_site_U_iso_or_equiv
_atom_site_adp_type
_atom_site_occupancy
_atom_site_symmetry_multiplicity
_atom_site_calc_flag
_atom_site_refinement_flags
_atom_site_disorder_assembly
_atom_site_disorder_group
C1 C 0.4836(7) -0.2644(4) 1.4784(3) 0.101(3) Uani 1 1 d . . .
H1A H 0.4288 -0.2164 1.4826 0.152 Uiso 1 1 calc R . .
H1B H 0.5377 -0.2867 1.5096 0.152 Uiso 1 1 calc R . .
H1C H 0.4445 -0.3042 1.4760 0.152 Uiso 1 1 calc R . .
C2 C 0.5472(5) -0.2418(3) 1.4258(2) 0.0562(15) Uani 1 1 d . . .
C3 C 0.5721(5) -0.2899(3) 1.3913(2) 0.0550(15) Uani 1 1 d . . .
H3 H 0.5509 -0.3386 1.4003 0.066 Uiso 1 1 calc R . .
C4 C 0.6287(4) -0.2692(3) 1.3428(2) 0.0421(13) Uani 1 1 d . . .
H4 H 0.6442 -0.3033 1.3199 0.050 Uiso 1 1 calc R . .
C5 C 0.6604(4) -0.1982(3) 1.32980(19) 0.0345(11) Uani 1 1 d . . .
C6 C 0.6373(4) -0.1488(3) 1.3648(2) 0.0443(13) Uani 1 1 d . . .
H6 H 0.6592 -0.1004 1.3561 0.053 Uiso 1 1 calc R . .
C7 C 0.5819(5) -0.1708(3) 1.4127(2) 0.0521(15) Uani 1 1 d . . .
H7 H 0.5681 -0.1375 1.4362 0.063 Uiso 1 1 calc R . .
C8 C 0.7575(4) -0.2097(3) 1.2426(2) 0.0376(12) Uani 1 1 d . . .
C9 C 0.8681(4) -0.1884(3) 1.1593(2) 0.0415(13) Uani 1 1 d . . .
C10 C 0.8640(4) -0.1345(3) 1.10638(19) 0.0393(13) Uani 1 1 d . . .
C11 C 0.9375(4) -0.1622(4) 1.0680(2) 0.0563(16) Uani 1 1 d . . .
H11 H 0.9374 -0.1269 1.0333 0.068 Uiso 1 1 calc R . .
C12 C 1.0086(5) -0.2390(4) 1.0802(3) 0.0628(17) Uani 1 1 d . . .
H12 H 1.0544 -0.2562 1.0536 0.075 Uiso 1 1 calc R . .
C13 C 1.0123(4) -0.2908(4) 1.1316(3) 0.0559(16) Uani 1 1 d . . .
H13 H 1.0628 -0.3427 1.1399 0.067 Uiso 1 1 calc R . .
C14 C 0.9409(4) -0.2674(3) 1.1730(2) 0.0478(14) Uani 1 1 d . . .
H14 H 0.9428 -0.3034 1.2077 0.057 Uiso 1 1 calc R . .
C15 C 0.7908(4) 0.0100(3) 1.0503(2) 0.0413(13) Uani 1 1 d . . .
C16 C 0.6895(4) 0.1575(3) 1.0186(2) 0.0406(13) Uani 1 1 d . . .
C17 C 0.6146(4) 0.2205(4) 1.0354(2) 0.0512(15) Uani 1 1 d . . .
H17 H 0.5829 0.2090 1.0694 0.061 Uiso 1 1 calc R . .
C18 C 0.5875(5) 0.2998(3) 1.0017(2) 0.0562(15) Uani 1 1 d . . .
H18 H 0.5367 0.3406 1.0135 0.067 Uiso 1 1 calc R . .
C19 C 0.6340(4) 0.3204(3) 0.9508(2) 0.0464(14) Uani 1 1 d . . .
C20 C 0.7110(4) 0.2556(3) 0.9362(2) 0.0458(14) Uani 1 1 d . . .
H20 H 0.7468 0.2672 0.9033 0.055 Uiso 1 1 calc R . .
C21 C 0.7356(4) 0.1768(3) 0.9677(2) 0.0398(13) Uani 1 1 d . . .
H21 H 0.7836 0.1358 0.9551 0.048 Uiso 1 1 calc R . .
C22 C 0.6075(5) 0.4079(3) 0.9133(2) 0.0505(15) Uani 1 1 d . . .
C23 C 0.5047(5) 0.4500(3) 0.8899(2) 0.0501(14) Uani 1 1 d . . .
C24 C 0.4073(6) 0.4153(3) 0.8994(2) 0.0573(16) Uani 1 1 d . . .
C25 C 0.4025(7) 0.3517(4) 0.8745(3) 0.085(2) Uani 1 1 d . . .
H25 H 0.4620 0.3275 0.8558 0.102 Uiso 1 1 calc R . .
C26 C 0.2915(6) 0.3289(4) 0.8820(3) 0.079(2) Uiso 1 1 d . . .
H26 H 0.2812 0.2884 0.8673 0.095 Uiso 1 1 calc R . .
C27 C 0.2129(8) 0.3613(6) 0.9069(3) 0.107(3) Uiso 1 1 d . . .
H27 H 0.1455 0.3451 0.9084 0.129 Uiso 1 1 calc R . .
C28 C 0.2174(6) 0.4178(5) 0.9318(3) 0.090(3) Uani 1 1 d . . .
H28 H 0.1578 0.4367 0.9525 0.108 Uiso 1 1 calc R . .
C29 C 0.3155(6) 0.4481(4) 0.9257(2) 0.0675(18) Uani 1 1 d . . .
H29 H 0.3173 0.4911 0.9398 0.081 Uiso 1 1 calc R . .
C30 C 0.7110(6) 0.4403(4) 0.9027(4) 0.080(2) Uani 1 1 d . . .
C31 C 0.7797(6) 0.4327(4) 0.9451(5) 0.111(3) Uani 1 1 d . . .
H31 H 0.7648 0.4055 0.9804 0.134 Uiso 1 1 calc R . .
C32 C 0.8818(8) 0.4676(5) 0.9366(6) 0.134(4) Uani 1 1 d . . .
H32 H 0.9295 0.4658 0.9655 0.160 Uiso 1 1 calc R . .
C33 C 0.8980(7) 0.5014(4) 0.8842(6) 0.110(4) Uani 1 1 d . . .
H33 H 0.9589 0.5250 0.8780 0.132 Uiso 1 1 calc R . .
C34 C 0.8338(7) 0.5059(4) 0.8365(5) 0.109(3) Uani 1 1 d . . .
H34 H 0.8552 0.5261 0.8011 0.131 Uiso 1 1 calc R . .
C35 C 0.7364(6) 0.4775(4) 0.8471(4) 0.097(3) Uani 1 1 d . . .
H35 H 0.6868 0.4826 0.8180 0.116 Uiso 1 1 calc R . .
C36 C 0.4844(5) 0.5329(3) 0.8541(2) 0.0495(14) Uani 1 1 d . . .
C37 C 0.4474(8) 0.5476(4) 0.7993(3) 0.097(3) Uani 1 1 d . . .
H37 H 0.4381 0.5044 0.7873 0.116 Uiso 1 1 calc R . .
C38 C 0.4239(6) 0.6253(4) 0.7623(3) 0.078(2) Uani 1 1 d . . .
H38 H 0.4028 0.6323 0.7258 0.094 Uiso 1 1 calc R . .
C39 C 0.4314(4) 0.6909(3) 0.7786(2) 0.0412(13) Uani 1 1 d . . .
C40 C 0.4635(5) 0.6778(3) 0.8321(3) 0.0520(15) Uani 1 1 d . . .
H40 H 0.4672 0.7221 0.8443 0.062 Uiso 1 1 calc R . .
C41 C 0.4910(5) 0.6004(3) 0.8695(2) 0.0527(15) Uani 1 1 d . . .
H41 H 0.5143 0.5944 0.9056 0.063 Uiso 1 1 calc R . .
C42 C 0.3613(4) 0.7995(3) 0.6905(2) 0.0432(14) Uani 1 1 d . . .
C43 C 0.3192(4) 0.9268(3) 0.6171(2) 0.0417(13) Uani 1 1 d . . .
C44 C 0.3872(5) 0.9014(4) 0.5761(2) 0.0577(16) Uani 1 1 d . . .
H44 H 0.4463 0.8536 0.5859 0.069 Uiso 1 1 calc R . .
C45 C 0.3674(6) 0.9461(5) 0.5220(3) 0.0701(19) Uani 1 1 d . . .
H45 H 0.4100 0.9270 0.4952 0.084 Uiso 1 1 calc R . .
C46 C 0.2859(6) 1.0181(4) 0.5078(2) 0.0656(18) Uani 1 1 d . . .
H46 H 0.2742 1.0487 0.4711 0.079 Uiso 1 1 calc R . .
C47 C 0.2182(5) 1.0477(4) 0.5474(2) 0.0561(15) Uani 1 1 d . . .
H47 H 0.1630 1.0976 0.5370 0.067 Uiso 1 1 calc R . .
C48 C 0.2349(5) 1.0015(3) 0.6021(2) 0.0441(13) Uani 1 1 d . . .
C49 C 0.0633(5) 1.0854(3) 0.6357(2) 0.0414(13) Uani 1 1 d . . .
C50 C -0.0677(5) 1.1661(3) 0.6888(2) 0.0453(13) Uani 1 1 d . . .
C51 C -0.1564(5) 1.2030(3) 0.6492(2) 0.0518(14) Uani 1 1 d . . .
H51 H -0.1563 1.1872 0.6171 0.062 Uiso 1 1 calc R . .
C52 C -0.2466(5) 1.2649(4) 0.6585(3) 0.0598(16) Uani 1 1 d . . .
H52 H -0.3053 1.2913 0.6314 0.072 Uiso 1 1 calc R . .
C53 C -0.2523(5) 1.2884(3) 0.7060(3) 0.0537(15) Uani 1 1 d . . .
C54 C -0.1650(5) 1.2483(4) 0.7459(3) 0.0615(17) Uani 1 1 d . . .
H54 H -0.1684 1.2624 0.7788 0.074 Uiso 1 1 calc R . .
C55 C -0.0722(4) 1.1873(3) 0.7385(2) 0.0445(13) Uani 1 1 d . . .
H55 H -0.0140 1.1610 0.7660 0.053 Uiso 1 1 calc R . .
C56 C -0.3540(5) 1.3567(4) 0.7147(3) 0.079(2) Uani 1 1 d . . .
H56A H -0.3508 1.4081 0.6902 0.119 Uiso 1 1 calc R . .
H56B H -0.3499 1.3589 0.7520 0.119 Uiso 1 1 calc R . .
H56C H -0.4247 1.3455 0.7073 0.119 Uiso 1 1 calc R . .
C57 C 0.2226(9) 0.4857(4) 0.7231(4) 0.114(3) Uani 1 1 d . . .
H57A H 0.3022 0.4848 0.7280 0.137 Uiso 1 1 calc R . .
H57B H 0.2188 0.4302 0.7277 0.137 Uiso 1 1 calc R . .
C58 C 0.1550(9) 0.5191(6) 0.7647(4) 0.121(3) Uani 1 1 d . . .
H58A H 0.0755 0.5193 0.7603 0.145 Uiso 1 1 calc R . .
H58B H 0.1844 0.4851 0.8013 0.145 Uiso 1 1 calc R . .
C59 C 0.1095(7) 0.6311(6) 0.8028(3) 0.106(3) Uani 1 1 d . . .
H59A H 0.1511 0.5996 0.8376 0.127 Uiso 1 1 calc R . .
H59B H 0.0309 0.6276 0.8056 0.127 Uiso 1 1 calc R . .
C60 C 0.1115(8) 0.7175(7) 0.7917(3) 0.114(3) Uani 1 1 d . . .
H60A H 0.0787 0.7388 0.8216 0.137 Uiso 1 1 calc R . .
H60B H 0.1900 0.7213 0.7891 0.137 Uiso 1 1 calc R . .
C61 C 0.0350(7) 0.8518(5) 0.7328(3) 0.084(2) Uani 1 1 d . . .
H61A H -0.0110 0.8718 0.7604 0.101 Uiso 1 1 calc R . .
H61B H 0.1089 0.8631 0.7342 0.101 Uiso 1 1 calc R . .
C62 C -0.0199(7) 0.8913(5) 0.6805(4) 0.094(2) Uani 1 1 d . . .
H62A H -0.0919 0.8773 0.6791 0.112 Uiso 1 1 calc R . .
H62B H -0.0372 0.9498 0.6745 0.112 Uiso 1 1 calc R . .
C63 C -0.0076(6) 0.9140(4) 0.5858(4) 0.086(2) Uani 1 1 d . . .
H63A H -0.0788 0.9007 0.5811 0.103 Uiso 1 1 calc R . .
H63B H -0.0246 0.9724 0.5807 0.103 Uiso 1 1 calc R . .
C64 C 0.0700(7) 0.8915(4) 0.5455(3) 0.086(2) Uani 1 1 d . . .
H64A H 0.0397 0.9247 0.5089 0.103 Uiso 1 1 calc R . .
H64B H 0.1438 0.9002 0.5520 0.103 Uiso 1 1 calc R . .
C65 C 0.1678(7) 0.7772(5) 0.5152(3) 0.090(2) Uani 1 1 d . . .
H65A H 0.2436 0.7736 0.5292 0.108 Uiso 1 1 calc R . .
H65B H 0.1546 0.8143 0.4784 0.108 Uiso 1 1 calc R . .
C66 C 0.1603(7) 0.6953(5) 0.5138(3) 0.093(2) Uani 1 1 d . . .
H66A H 0.0821 0.6972 0.5046 0.112 Uiso 1 1 calc R . .
H66B H 0.2091 0.6771 0.4865 0.112 Uiso 1 1 calc R . .
C67 C 0.1793(7) 0.5619(5) 0.5712(3) 0.092(2) Uani 1 1 d . . .
H67A H 0.2155 0.5405 0.5420 0.111 Uiso 1 1 calc R . .
H67B H 0.0981 0.5656 0.5689 0.111 Uiso 1 1 calc R . .
C68 C 0.2331(7) 0.5076(4) 0.6264(4) 0.103(3) Uani 1 1 d . . .
H68A H 0.2285 0.4524 0.6303 0.123 Uiso 1 1 calc R . .
H68B H 0.3134 0.5064 0.6286 0.123 Uiso 1 1 calc R . .
C69 C 0.4601(5) -0.1504(3) 0.2019(3) 0.0611(16) Uani 1 1 d . . .
H69A H 0.5372 -0.1476 0.2088 0.073 Uiso 1 1 calc R . .
H69B H 0.4646 -0.2037 0.1972 0.073 Uiso 1 1 calc R . .
C70 C 0.3889(5) -0.1381(3) 0.2496(2) 0.0599(16) Uani 1 1 d . . .
H70A H 0.3096 -0.1343 0.2410 0.072 Uiso 1 1 calc R . .
H70B H 0.4166 -0.1837 0.2819 0.072 Uiso 1 1 calc R . .
C71 C 0.3422(5) -0.0523(3) 0.3078(2) 0.0556(15) Uani 1 1 d . . .
H71A H 0.3743 -0.0985 0.3393 0.067 Uiso 1 1 calc R . .
H71B H 0.2609 -0.0471 0.3033 0.067 Uiso 1 1 calc R . .
C72 C 0.3600(5) 0.0227(4) 0.3164(2) 0.0581(16) Uani 1 1 d . . .
H72A H 0.3313 0.0290 0.3513 0.070 Uiso 1 1 calc R . .
H72B H 0.4412 0.0192 0.3172 0.070 Uiso 1 1 calc R . .
C73 C 0.3246(5) 0.1653(4) 0.2781(2) 0.0627(17) Uani 1 1 d . . .
H73A H 0.4059 0.1612 0.2758 0.075 Uiso 1 1 calc R . .
H73B H 0.3012 0.1742 0.3132 0.075 Uiso 1 1 calc R . .
C74 C 0.2567(5) 0.2351(3) 0.2312(2) 0.0652(17) Uani 1 1 d . . .
H74A H 0.1766 0.2352 0.2312 0.078 Uiso 1 1 calc R . .
H74B H 0.2622 0.2869 0.2355 0.078 Uiso 1 1 calc R . .
C75 C 0.2406(6) 0.2837(4) 0.1351(3) 0.084(2) Uani 1 1 d . . .
H75A H 0.2386 0.3375 0.1382 0.101 Uiso 1 1 calc R . .
H75B H 0.1624 0.2796 0.1344 0.101 Uiso 1 1 calc R . .
C76 C 0.2933(6) 0.2734(3) 0.0826(3) 0.0702(18) Uani 1 1 d . . .
H76A H 0.2510 0.3162 0.0515 0.084 Uiso 1 1 calc R . .
H76B H 0.3721 0.2763 0.0831 0.084 Uiso 1 1 calc R . .
C77 C 0.3236(6) 0.1855(4) 0.0253(2) 0.0637(17) Uani 1 1 d . . .
H77A H 0.4007 0.1916 0.0200 0.076 Uiso 1 1 calc R . .
H77B H 0.2727 0.2276 -0.0034 0.076 Uiso 1 1 calc R . .
C78 C 0.3204(5) 0.1045(3) 0.0217(2) 0.0524(15) Uani 1 1 d . . .
H78A H 0.2448 0.0967 0.0294 0.063 Uiso 1 1 calc R . .
H78B H 0.3373 0.0999 -0.0150 0.063 Uiso 1 1 calc R . .
C79 C 0.4046(5) -0.0354(3) 0.0584(2) 0.0480(14) Uani 1 1 d . . .
H79A H 0.4400 -0.0452 0.0254 0.058 Uiso 1 1 calc R . .
H79B H 0.3267 -0.0399 0.0571 0.058 Uiso 1 1 calc R . .
C80 C 0.4683(5) -0.0955(3) 0.1066(2) 0.0551(15) Uani 1 1 d . . .
H80A H 0.4787 -0.1499 0.1025 0.066 Uiso 1 1 calc R . .
H80B H 0.5434 -0.0870 0.1101 0.066 Uiso 1 1 calc R . .
K1 K 0.15697(10) 0.70512(7) 0.65612(4) 0.0448(3) Uani 1 1 d . . .
K2 K 0.41056(9) 0.06543(6) 0.17182(4) 0.0346(3) Uani 1 1 d . . .
N1 N 0.7165(3) -0.1705(2) 1.28146(15) 0.0375(10) Uani 1 1 d . . .
H1 H 0.7261 -0.1225 1.2758 0.045 Uiso 1 1 calc R . .
N2 N 0.7991(3) -0.1618(2) 1.19976(15) 0.0359(10) Uani 1 1 d . . .
H2 H 0.7817 -0.1105 1.1970 0.043 Uiso 1 1 calc R . .
N3 N 0.7898(3) -0.0553(3) 1.09511(16) 0.0398(10) Uani 1 1 d . . .
H3A H 0.7387 -0.0467 1.1184 0.048 Uiso 1 1 calc R . .
N4 N 0.7116(3) 0.0794(3) 1.05480(16) 0.0420(11) Uani 1 1 d . . .
H4A H 0.6712 0.0739 1.0832 0.050 Uiso 1 1 calc R . .
N5 N 0.4058(3) 0.7704(2) 0.74471(18) 0.0381(10) Uani 1 1 d . . .
H5 H 0.4192 0.8062 0.7590 0.046 Uiso 1 1 calc R . .
N6 N 0.3417(3) 0.8830(3) 0.67221(17) 0.0439(11) Uani 1 1 d . . .
H6A H 0.3435 0.9093 0.6960 0.053 Uiso 1 1 calc R . .
N7 N 0.1705(3) 1.0275(2) 0.64327(15) 0.0405(10) Uani 1 1 d . . .
H7A H 0.1993 1.0060 0.6765 0.049 Uiso 1 1 calc R . .
N8 N 0.0297(3) 1.1029(3) 0.68333(16) 0.0425(10) Uani 1 1 d . . .
H8 H 0.0705 1.0734 0.7128 0.051 Uiso 1 1 calc R . .
O1 O 0.7552(3) -0.2802(2) 1.24642(14) 0.0490(9) Uani 1 1 d . . .
O2 O 0.8559(3) 0.0072(2) 1.01306(13) 0.0544(10) Uani 1 1 d . . .
O3 O 0.3409(3) 0.7566(2) 0.66417(15) 0.0556(10) Uani 1 1 d . . .
O4 O 0.0119(3) 1.1152(2) 0.59113(15) 0.0528(10) Uani 1 1 d . . .
O5 O 0.5853(3) 0.08459(17) 0.23611(12) 0.0354(8) Uani 1 1 d . . .
O6 O 0.6398(3) 0.01945(19) 0.15973(12) 0.0389(8) Uani 1 1 d . . .
O7 O 0.7377(3) 0.1223(2) 0.17688(12) 0.0428(9) Uani 1 1 d . . .
H90 H 0.7495 0.1440 0.2002 0.064 Uiso 1 1 calc R . .
O8 O 0.7774(3) -0.0184(2) 0.24272(13) 0.0453(9) Uani 1 1 d . . .
O9 O 0.1781(4) 0.5354(3) 0.6688(2) 0.0821(14) Uani 1 1 d . . .
O10 O 0.1622(4) 0.5963(3) 0.75857(17) 0.0837(14) Uani 1 1 d . . .
O11 O 0.0507(3) 0.7617(3) 0.74424(19) 0.0715(12) Uani 1 1 d . . .
O12 O 0.0436(3) 0.8709(2) 0.6404(2) 0.0676(12) Uani 1 1 d . . .
O13 O 0.0824(4) 0.8072(3) 0.55029(16) 0.0706(12) Uani 1 1 d . . .
O14 O 0.1966(3) 0.6416(3) 0.56655(18) 0.0720(12) Uani 1 1 d . . .
O15 O 0.4089(3) -0.0889(2) 0.15390(14) 0.0459(9) Uani 1 1 d . . .
O16 O 0.3977(3) -0.0644(2) 0.25960(14) 0.0482(9) Uani 1 1 d . . .
O17 O 0.3012(3) 0.0915(2) 0.27288(13) 0.0480(9) Uani 1 1 d . . .
O18 O 0.3032(3) 0.2240(2) 0.18100(15) 0.0545(10) Uani 1 1 d . . .
O19 O 0.2888(3) 0.1953(2) 0.07831(14) 0.0535(10) Uani 1 1 d . . .
O20 O 0.4037(3) 0.0446(2) 0.06087(13) 0.0437(9) Uani 1 1 d . . .
P1 P 0.68245(11) 0.04831(8) 0.20476(5) 0.0343(3) Uani 1 1 d . . .

loop_
_atom_site_aniso_label
_atom_site_aniso_U_11
_atom_site_aniso_U_22
_atom_site_aniso_U_33
_atom_site_aniso_U_23
_atom_site_aniso_U_13
_atom_site_aniso_U_12
C1 0.142(7) 0.072(5) 0.116(6) -0.044(4) 0.082(5) -0.061(5)
C2 0.062(4) 0.038(3) 0.077(4) -0.024(3) 0.027(3) -0.020(3)
C3 0.070(4) 0.030(3) 0.064(4) -0.008(3) 0.007(3) -0.019(3)
C4 0.053(3) 0.020(3) 0.058(3) -0.014(2) 0.011(3) -0.015(2)
C5 0.033(3) 0.028(3) 0.041(3) -0.008(2) -0.001(2) -0.007(2)
C6 0.053(3) 0.034(3) 0.056(3) -0.020(3) 0.017(3) -0.020(3)
C7 0.068(4) 0.031(3) 0.061(4) -0.017(3) 0.023(3) -0.016(3)
C8 0.034(3) 0.021(3) 0.064(4) -0.026(3) 0.006(3) -0.005(2)
C9 0.032(3) 0.044(3) 0.063(4) -0.036(3) 0.006(3) -0.013(3)
C10 0.027(3) 0.063(4) 0.034(3) -0.023(3) -0.002(2) -0.013(3)
C11 0.033(3) 0.091(5) 0.046(3) -0.035(3) 0.001(3) -0.003(3)
C12 0.049(4) 0.086(5) 0.059(4) -0.038(4) 0.003(3) -0.008(4)
C13 0.028(3) 0.053(4) 0.095(5) -0.050(4) 0.004(3) 0.004(3)
C14 0.044(3) 0.045(3) 0.068(4) -0.036(3) 0.012(3) -0.013(3)
C15 0.034(3) 0.061(4) 0.032(3) -0.016(3) -0.005(2) -0.013(3)
C16 0.044(3) 0.043(3) 0.048(3) -0.019(3) 0.009(3) -0.028(3)
C17 0.045(3) 0.061(4) 0.056(3) -0.034(3) 0.024(3) -0.012(3)
C18 0.059(4) 0.041(4) 0.077(4) -0.034(3) 0.023(3) -0.010(3)
C19 0.047(3) 0.045(3) 0.069(4) -0.038(3) 0.024(3) -0.027(3)
C20 0.048(3) 0.041(3) 0.069(4) -0.033(3) 0.026(3) -0.030(3)
C21 0.042(3) 0.039(3) 0.054(3) -0.031(3) 0.026(3) -0.021(3)
C22 0.063(4) 0.033(3) 0.079(4) -0.036(3) 0.035(3) -0.033(3)
C23 0.058(4) 0.033(3) 0.069(4) -0.028(3) 0.023(3) -0.016(3)
C24 0.084(5) 0.036(3) 0.065(4) -0.008(3) -0.005(3) -0.045(3)
C25 0.113(6) 0.057(4) 0.075(5) 0.018(4) -0.019(4) -0.045(4)
C28 0.062(5) 0.104(6) 0.065(4) 0.035(4) -0.007(4) -0.014(4)
C29 0.064(4) 0.083(5) 0.056(4) -0.006(3) 0.015(3) -0.035(4)
C30 0.038(4) 0.031(4) 0.181(8) -0.047(4) 0.030(5) -0.010(3)
C31 0.042(4) 0.053(5) 0.269(11) -0.098(6) 0.022(6) -0.010(4)
C32 0.088(7) 0.036(5) 0.251(13) -0.022(6) 0.053(7) 0.005(5)
C33 0.068(6) 0.017(4) 0.238(12) -0.025(6) -0.036(7) -0.010(4)
C34 0.068(6) 0.030(4) 0.193(9) 0.009(5) 0.050(6) 0.004(4)
C35 0.061(5) 0.033(4) 0.167(7) 0.003(4) 0.066(5) -0.002(3)
C36 0.068(4) 0.029(3) 0.064(4) -0.020(3) 0.023(3) -0.027(3)
C37 0.205(9) 0.027(4) 0.077(5) -0.020(3) 0.017(5) -0.058(5)
C38 0.140(6) 0.049(4) 0.066(4) -0.030(3) 0.026(4) -0.047(4)
C39 0.030(3) 0.029(3) 0.076(4) -0.026(3) 0.021(3) -0.015(2)
C40 0.062(4) 0.021(3) 0.083(4) -0.031(3) -0.003(3) -0.010(3)
C41 0.065(4) 0.032(3) 0.068(4) -0.028(3) 0.012(3) -0.011(3)
C42 0.037(3) 0.046(4) 0.070(4) -0.039(3) 0.027(3) -0.028(3)
C43 0.049(3) 0.046(3) 0.043(3) -0.026(3) 0.010(3) -0.020(3)
C44 0.060(4) 0.064(4) 0.058(4) -0.034(3) 0.010(3) -0.015(3)
C45 0.096(5) 0.082(5) 0.054(4) -0.042(4) 0.032(4) -0.039(5)
C46 0.080(5) 0.079(5) 0.052(4) -0.031(4) 0.024(3) -0.032(4)
C47 0.072(4) 0.059(4) 0.050(4) -0.022(3) 0.021(3) -0.035(3)
C48 0.049(3) 0.054(4) 0.046(3) -0.030(3) 0.020(3) -0.027(3)
C49 0.049(4) 0.046(3) 0.041(3) -0.019(3) 0.011(3) -0.027(3)
C50 0.042(3) 0.039(3) 0.058(4) -0.014(3) 0.005(3) -0.016(3)
C51 0.042(4) 0.056(4) 0.056(4) -0.014(3) 0.007(3) -0.011(3)
C52 0.034(3) 0.062(4) 0.073(4) -0.002(3) 0.006(3) -0.014(3)
C53 0.045(4) 0.040(3) 0.087(5) -0.029(3) 0.021(3) -0.019(3)
C54 0.050(4) 0.068(4) 0.080(4) -0.044(4) 0.011(3) -0.016(3)
C55 0.031(3) 0.047(3) 0.065(4) -0.030(3) 0.000(3) -0.011(3)
C56 0.062(4) 0.053(4) 0.122(6) -0.031(4) 0.033(4) -0.009(3)
C57 0.170(9) 0.014(4) 0.138(8) 0.013(4) -0.058(7) -0.021(5)
C58 0.147(9) 0.077(7) 0.116(7) 0.013(6) 0.009(6) -0.036(6)
C59 0.107(6) 0.125(8) 0.042(4) 0.007(5) 0.028(4) 0.010(6)
C60 0.110(7) 0.167(10) 0.062(5) -0.045(6) 0.033(5) -0.021(7)
C61 0.105(6) 0.082(6) 0.118(6) -0.079(5) 0.072(5) -0.066(5)
C62 0.089(6) 0.067(5) 0.139(7) -0.038(5) 0.049(6) -0.040(5)
C63 0.077(5) 0.032(4) 0.131(7) 0.003(4) -0.033(5) -0.009(4)
C64 0.098(6) 0.048(5) 0.089(5) 0.019(4) -0.022(5) -0.018(4)
C65 0.097(6) 0.115(7) 0.047(4) -0.004(4) 0.021(4) -0.027(5)
C66 0.117(7) 0.127(7) 0.053(5) -0.031(5) 0.005(4) -0.055(6)
C67 0.106(6) 0.081(6) 0.120(7) -0.068(5) 0.017(5) -0.035(5)
C68 0.106(6) 0.051(5) 0.180(9) -0.068(6) 0.029(6) -0.033(5)
C69 0.071(4) 0.025(3) 0.088(5) -0.014(3) -0.014(4) -0.015(3)
C70 0.077(4) 0.032(3) 0.073(4) -0.003(3) -0.005(3) -0.031(3)
C71 0.063(4) 0.050(4) 0.054(4) -0.003(3) 0.003(3) -0.028(3)
C72 0.062(4) 0.078(5) 0.039(3) -0.013(3) 0.019(3) -0.029(4)
C73 0.060(4) 0.071(5) 0.072(4) -0.037(4) 0.035(3) -0.028(4)
C74 0.074(4) 0.039(4) 0.085(5) -0.029(3) 0.025(4) -0.010(3)
C75 0.098(5) 0.029(4) 0.106(6) -0.019(4) 0.013(5) 0.017(4)
C76 0.089(5) 0.023(3) 0.082(5) -0.003(3) 0.008(4) 0.002(3)
C77 0.085(5) 0.058(4) 0.031(3) 0.013(3) -0.014(3) -0.015(4)
C78 0.065(4) 0.059(4) 0.034(3) -0.009(3) -0.008(3) -0.021(3)
C79 0.045(3) 0.056(4) 0.058(4) -0.033(3) 0.006(3) -0.020(3)
C80 0.056(4) 0.047(4) 0.076(4) -0.033(3) -0.001(3) -0.019(3)
K1 0.0596(8) 0.0287(6) 0.0491(7) -0.0095(5) 0.0040(6) -0.0187(6)
K2 0.0388(6) 0.0227(6) 0.0433(6) -0.0092(5) 0.0066(5) -0.0101(5)
N1 0.047(3) 0.020(2) 0.056(3) -0.0198(19) 0.016(2) -0.0193(19)
N2 0.041(2) 0.021(2) 0.052(3) -0.019(2) 0.012(2) -0.0103(19)
N3 0.029(2) 0.044(3) 0.043(3) -0.018(2) 0.0060(19) 0.002(2)
N4 0.031(2) 0.058(3) 0.040(2) -0.022(2) 0.0086(19) -0.010(2)
N5 0.036(2) 0.021(2) 0.070(3) -0.027(2) 0.010(2) -0.0154(19)
N6 0.049(3) 0.045(3) 0.052(3) -0.032(2) 0.014(2) -0.019(2)
N7 0.043(3) 0.043(3) 0.037(2) -0.013(2) 0.003(2) -0.013(2)
N8 0.033(2) 0.050(3) 0.048(3) -0.020(2) 0.008(2) -0.012(2)
O1 0.054(2) 0.029(2) 0.072(2) -0.0259(18) 0.0136(18) -0.0133(17)
O2 0.044(2) 0.082(3) 0.037(2) -0.0218(19) 0.0175(18) -0.012(2)
O3 0.049(2) 0.059(3) 0.080(3) -0.046(2) 0.0212(19) -0.025(2)
O4 0.056(2) 0.063(3) 0.042(2) -0.0224(19) -0.0020(19) -0.012(2)
O5 0.045(2) 0.0268(18) 0.0421(19) -0.0197(15) 0.0188(15) -0.0132(15)
O6 0.040(2) 0.041(2) 0.0419(19) -0.0212(16) 0.0116(15) -0.0118(16)
O7 0.054(2) 0.040(2) 0.049(2) -0.0187(17) 0.0088(18) -0.0309(18)
O8 0.048(2) 0.040(2) 0.051(2) -0.0185(17) -0.0038(17) -0.0105(18)
O9 0.094(3) 0.036(3) 0.125(4) -0.028(3) 0.010(3) -0.026(2)
O10 0.085(3) 0.072(4) 0.076(3) 0.014(3) 0.005(3) -0.026(3)
O11 0.048(3) 0.104(4) 0.075(3) -0.043(3) 0.020(2) -0.024(2)
O12 0.055(3) 0.042(3) 0.116(4) -0.038(3) 0.026(3) -0.015(2)
O13 0.081(3) 0.054(3) 0.068(3) 0.004(2) -0.018(2) -0.025(2)
O14 0.070(3) 0.084(3) 0.073(3) -0.033(3) 0.016(2) -0.028(3)
O15 0.050(2) 0.032(2) 0.058(2) -0.0124(18) -0.0053(19) -0.0132(17)
O16 0.052(2) 0.032(2) 0.058(2) -0.0007(17) 0.0070(18) -0.0186(18)
O17 0.045(2) 0.052(2) 0.049(2) -0.0126(19) 0.0128(18) -0.0178(19)
O18 0.053(2) 0.041(2) 0.066(3) -0.016(2) 0.018(2) -0.0075(19)
O19 0.068(3) 0.028(2) 0.052(2) -0.0001(17) -0.0018(19) -0.0015(18)
O20 0.046(2) 0.038(2) 0.049(2) -0.0133(17) -0.0077(17) -0.0130(18)
P1 0.0431(8) 0.0278(7) 0.0374(7) -0.0139(6) 0.0088(6) -0.0140(6)

loop_
_atom_type_symbol
_atom_type_description
_atom_type_scat_dispersion_real
_atom_type_scat_dispersion_imag
_atom_type_scat_source
C C 0.0033 0.0016 'International Tables Vol C Tables 4.2.6.8 and 6.1.1.4'
H H 0.0000 0.0000 'International Tables Vol C Tables 4.2.6.8 and 6.1.1.4'
N N 0.0061 0.0033 'International Tables Vol C Tables 4.2.6.8 and 6.1.1.4'
O O 0.0106 0.0060 'International Tables Vol C Tables 4.2.6.8 and 6.1.1.4'
P P 0.1023 0.0942 'International Tables Vol C Tables 4.2.6.8 and 6.1.1.4'
K K 0.2009 0.2494 'International Tables Vol C Tables 4.2.6.8 and 6.1.1.4'

loop_
_geom_angle_atom_site_label_1
_geom_angle_atom_site_label_2
_geom_angle_atom_site_label_3
_geom_angle
_geom_angle_site_symmetry_1
_geom_angle_site_symmetry_3
_geom_angle_publ_flag
C2 C1 H1A 109.5 . . ?
C2 C1 H1B 109.5 . . ?
H1A C1 H1B 109.5 . . ?
C2 C1 H1C 109.5 . . ?
H1A C1 H1C 109.5 . . ?
H1B C1 H1C 109.5 . . ?
C3 C2 C7 118.0(5) . . ?
C3 C2 C1 122.3(5) . . ?
C7 C2 C1 119.7(5) . . ?
C2 C3 C4 122.7(5) . . ?
C2 C3 H3 118.7 . . ?
C4 C3 H3 118.7 . . ?
C5 C4 C3 118.8(5) . . ?
C5 C4 H4 120.6 . . ?
C3 C4 H4 120.6 . . ?
C4 C5 C6 119.5(5) . . ?
C4 C5 N1 123.7(4) . . ?
C6 C5 N1 116.8(4) . . ?
C5 C6 C7 120.7(5) . . ?
C5 C6 H6 119.6 . . ?
C7 C6 H6 119.6 . . ?
C2 C7 C6 120.3(5) . . ?
C2 C7 H7 119.8 . . ?
C6 C7 H7 119.8 . . ?
O1 C8 N2 124.4(4) . . ?
O1 C8 N1 123.1(5) . . ?
N2 C8 N1 112.5(4) . . ?
C14 C9 C10 121.2(5) . . ?
C14 C9 N2 119.1(5) . . ?
C10 C9 N2 119.7(4) . . ?
C11 C10 N3 123.4(5) . . ?
C11 C10 C9 117.9(5) . . ?
N3 C10 C9 118.7(4) . . ?
C12 C11 C10 122.1(6) . . ?
C12 C11 H11 119.0 . . ?
C10 C11 H11 119.0 . . ?
C11 C12 C13 119.6(5) . . ?
C11 C12 H12 120.2 . . ?
C13 C12 H12 120.2 . . ?
C12 C13 C14 121.8(5) . . ?
C12 C13 H13 119.1 . . ?
C14 C13 H13 119.1 . . ?
C9 C14 C13 117.3(5) . . ?
C9 C14 H14 121.3 . . ?
C13 C14 H14 121.3 . . ?
O2 C15 N4 124.8(5) . . ?
O2 C15 N3 124.7(5) . . ?
N4 C15 N3 110.5(4) . . ?
C21 C16 N4 124.9(5) . . ?
C21 C16 C17 118.4(5) . . ?
N4 C16 C17 116.7(4) . . ?
C18 C17 C16 120.4(5) . . ?
C18 C17 H17 119.8 . . ?
C16 C17 H17 119.8 . . ?
C17 C18 C19 122.0(5) . . ?
C17 C18 H18 119.0 . . ?
C19 C18 H18 119.0 . . ?
C18 C19 C20 115.6(5) . . ?
C18 C19 C22 123.0(4) . . ?
C20 C19 C22 121.3(5) . . ?
C21 C20 C19 123.4(5) . . ?
C21 C20 H20 118.3 . . ?
C19 C20 H20 118.3 . . ?
C20 C21 C16 120.1(5) . . ?
C20 C21 H21 119.9 . . ?
C16 C21 H21 119.9 . . ?
C23 C22 C30 122.6(6) . . ?
C23 C22 C19 123.8(5) . . ?
C30 C22 C19 113.5(5) . . ?
C22 C23 C24 121.1(5) . . ?
C22 C23 C36 121.6(5) . . ?
C24 C23 C36 117.3(5) . . ?
C29 C24 C25 119.8(6) . . ?
C29 C24 C23 121.1(5) . . ?
C25 C24 C23 118.7(6) . . ?
C24 C25 C26 112.8(7) . . ?
C24 C25 H25 123.6 . . ?
C26 C25 H25 123.6 . . ?
C27 C26 C25 123.1(8) . . ?
C27 C26 H26 118.4 . . ?
C25 C26 H26 118.4 . . ?
C26 C27 C28 124.9(9) . . ?
C26 C27 H27 117.6 . . ?
C28 C27 H27 117.6 . . ?
C27 C28 C29 118.0(8) . . ?
C27 C28 H28 121.0 . . ?
C29 C28 H28 121.0 . . ?
C24 C29 C28 121.1(7) . . ?
C24 C29 H29 119.5 . . ?
C28 C29 H29 119.5 . . ?
C31 C30 C35 120.8(7) . . ?
C31 C30 C22 118.8(8) . . ?
C35 C30 C22 120.4(7) . . ?
C30 C31 C32 120.5(10) . . ?
C30 C31 H31 119.7 . . ?
C32 C31 H31 119.7 . . ?
C33 C32 C31 114.4(11) . . ?
C33 C32 H32 122.8 . . ?
C31 C32 H32 122.8 . . ?
C32 C33 C34 128.2(10) . . ?
C32 C33 H33 115.9 . . ?
C34 C33 H33 115.9 . . ?
C35 C34 C33 114.6(8) . . ?
C35 C34 H34 122.7 . . ?
C33 C34 H34 122.7 . . ?
C34 C35 C30 121.1(9) . . ?
C34 C35 H35 119.5 . . ?
C30 C35 H35 119.5 . . ?
C41 C36 C37 115.7(5) . . ?
C41 C36 C23 126.3(5) . . ?
C37 C36 C23 117.9(5) . . ?
C38 C37 C36 121.9(5) . . ?
C38 C37 H37 119.0 . . ?
C36 C37 H37 119.0 . . ?
C39 C38 C37 121.0(6) . . ?
C39 C38 H38 119.5 . . ?
C37 C38 H38 119.5 . . ?
C40 C39 C38 117.5(5) . . ?
C40 C39 N5 118.0(4) . . ?
C38 C39 N5 124.5(5) . . ?
C39 C40 C41 122.6(5) . . ?
C39 C40 H40 118.7 . . ?
C41 C40 H40 118.7 . . ?
C36 C41 C40 121.2(5) . . ?
C36 C41 H41 119.4 . . ?
C40 C41 H41 119.4 . . ?
O3 C42 N6 125.6(6) . . ?
O3 C42 N5 123.8(5) . . ?
N6 C42 N5 110.6(4) . . ?
N6 C43 C48 119.9(4) . . ?
N6 C43 C44 121.2(5) . . ?
C48 C43 C44 118.7(5) . . ?
C45 C44 C43 121.1(6) . . ?
C45 C44 H44 119.4 . . ?
C43 C44 H44 119.4 . . ?
C46 C45 C44 119.8(6) . . ?
C46 C45 H45 120.1 . . ?
C44 C45 H45 120.1 . . ?
C45 C46 C47 121.4(6) . . ?
C45 C46 H46 119.3 . . ?
C47 C46 H46 119.3 . . ?
C48 C47 C46 119.3(6) . . ?
C48 C47 H47 120.4 . . ?
C46 C47 H47 120.4 . . ?
C47 C48 N7 122.0(5) . . ?
C47 C48 C43 119.6(5) . . ?
N7 C48 C43 118.4(5) . . ?
O4 C49 N8 126.6(5) . . ?
O4 C49 N7 122.1(4) . . ?
N8 C49 N7 111.3(5) . . ?
C51 C50 C55 120.3(5) . . ?
C51 C50 N8 123.1(5) . . ?
C55 C50 N8 116.5(5) . . ?
C50 C51 C52 118.2(5) . . ?
C50 C51 H51 120.9 . . ?
C52 C51 H51 120.9 . . ?
C53 C52 C51 122.9(6) . . ?
C53 C52 H52 118.5 . . ?
C51 C52 H52 118.5 . . ?
C52 C53 C54 117.8(5) . . ?
C52 C53 C56 121.1(6) . . ?
C54 C53 C56 121.0(6) . . ?
C53 C54 C55 121.8(5) . . ?
C53 C54 H54 119.1 . . ?
C55 C54 H54 119.1 . . ?
C54 C55 C50 118.9(5) . . ?
C54 C55 H55 120.6 . . ?
C50 C55 H55 120.6 . . ?
C53 C56 H56A 109.5 . . ?
C53 C56 H56B 109.5 . . ?
H56A C56 H56B 109.5 . . ?
C53 C56 H56C 109.5 . . ?
H56A C56 H56C 109.5 . . ?
H56B C56 H56C 109.5 . . ?
O9 C57 C58 109.9(7) . . ?
O9 C57 H57A 109.7 . . ?
C58 C57 H57A 109.7 . . ?
O9 C57 H57B 109.7 . . ?
C58 C57 H57B 109.7 . . ?
H57A C57 H57B 108.2 . . ?
O10 C58 C57 109.3(7) . . ?
O10 C58 H58A 109.8 . . ?
C57 C58 H58A 109.8 . . ?
O10 C58 H58B 109.8 . . ?
C57 C58 H58B 109.8 . . ?
H58A C58 H58B 108.3 . . ?
O10 C59 C60 110.9(6) . . ?
O10 C59 H59A 109.5 . . ?
C60 C59 H59A 109.5 . . ?
O10 C59 H59B 109.5 . . ?
C60 C59 H59B 109.5 . . ?
H59A C59 H59B 108.0 . . ?
O11 C60 C59 109.5(8) . . ?
O11 C60 H60A 109.8 . . ?
C59 C60 H60A 109.8 . . ?
O11 C60 H60B 109.8 . . ?
C59 C60 H60B 109.8 . . ?
H60A C60 H60B 108.2 . . ?
C62 C61 O11 108.9(5) . . ?
C62 C61 H61A 109.9 . . ?
O11 C61 H61A 109.9 . . ?
C62 C61 H61B 109.9 . . ?
O11 C61 H61B 109.9 . . ?
H61A C61 H61B 108.3 . . ?
O12 C62 C61 112.6(7) . . ?
O12 C62 H62A 109.1 . . ?
C61 C62 H62A 109.1 . . ?
O12 C62 H62B 109.1 . . ?
C61 C62 H62B 109.1 . . ?
H62A C62 H62B 107.8 . . ?
C64 C63 O12 109.8(6) . . ?
C64 C63 H63A 109.7 . . ?
O12 C63 H63A 109.7 . . ?
C64 C63 H63B 109.7 . . ?
O12 C63 H63B 109.7 . . ?
H63A C63 H63B 108.2 . . ?
O13 C64 C63 107.9(6) . . ?
O13 C64 H64A 110.1 . . ?
C63 C64 H64A 110.1 . . ?
O13 C64 H64B 110.1 . . ?
C63 C64 H64B 110.1 . . ?
H64A C64 H64B 108.4 . . ?
O13 C65 C66 108.7(6) . . ?
O13 C65 H65A 110.0 . . ?
C66 C65 H65A 110.0 . . ?
O13 C65 H65B 110.0 . . ?
C66 C65 H65B 110.0 . . ?
H65A C65 H65B 108.3 . . ?
O14 C66 C65 107.2(5) . . ?
O14 C66 H66A 110.3 . . ?
C65 C66 H66A 110.3 . . ?
O14 C66 H66B 110.3 . . ?
C65 C66 H66B 110.3 . . ?
H66A C66 H66B 108.5 . . ?
O14 C67 C68 106.4(5) . . ?
O14 C67 H67A 110.4 . . ?
C68 C67 H67A 110.4 . . ?
O14 C67 H67B 110.4 . . ?
C68 C67 H67B 110.4 . . ?
H67A C67 H67B 108.6 . . ?
O9 C68 C67 111.0(6) . . ?
O9 C68 H68A 109.4 . . ?
C67 C68 H68A 109.4 . . ?
O9 C68 H68B 109.4 . . ?
C67 C68 H68B 109.4 . . ?
H68A C68 H68B 108.0 . . ?
O15 C69 C70 108.9(5) . . ?
O15 C69 H69A 109.9 . . ?
C70 C69 H69A 109.9 . . ?
O15 C69 H69B 109.9 . . ?
C70 C69 H69B 109.9 . . ?
H69A C69 H69B 108.3 . . ?
O16 C70 C69 107.9(4) . . ?
O16 C70 H70A 110.1 . . ?
C69 C70 H70A 110.1 . . ?
O16 C70 H70B 110.1 . . ?
C69 C70 H70B 110.1 . . ?
H70A C70 H70B 108.4 . . ?
O16 C71 C72 107.9(4) . . ?
O16 C71 H71A 110.1 . . ?
C72 C71 H71A 110.1 . . ?
O16 C71 H71B 110.1 . . ?
C72 C71 H71B 110.1 . . ?
H71A C71 H71B 108.4 . . ?
O17 C72 C71 109.6(5) . . ?
O17 C72 H72A 109.7 . . ?
C71 C72 H72A 109.7 . . ?
O17 C72 H72B 109.7 . . ?
C71 C72 H72B 109.7 . . ?
H72A C72 H72B 108.2 . . ?
O17 C73 C74 107.0(5) . . ?
O17 C73 H73A 110.3 . . ?
C74 C73 H73A 110.3 . . ?
O17 C73 H73B 110.3 . . ?
C74 C73 H73B 110.3 . . ?
H73A C73 H73B 108.6 . . ?
O18 C74 C73 108.1(4) . . ?
O18 C74 H74A 110.1 . . ?
C73 C74 H74A 110.1 . . ?
O18 C74 H74B 110.1 . . ?
C73 C74 H74B 110.1 . . ?
H74A C74 H74B 108.4 . . ?
O18 C75 C76 111.2(5) . . ?
O18 C75 H75A 109.4 . . ?
C76 C75 H75A 109.4 . . ?
O18 C75 H75B 109.4 . . ?
C76 C75 H75B 109.4 . . ?
H75A C75 H75B 108.0 . . ?
O19 C76 C75 107.5(5) . . ?
O19 C76 H76A 110.2 . . ?
C75 C76 H76A 110.2 . . ?
O19 C76 H76B 110.2 . . ?
C75 C76 H76B 110.2 . . ?
H76A C76 H76B 108.5 . . ?
O19 C77 C78 110.1(4) . . ?
O19 C77 H77A 109.6 . . ?
C78 C77 H77A 109.6 . . ?
O19 C77 H77B 109.6 . . ?
C78 C77 H77B 109.6 . . ?
H77A C77 H77B 108.1 . . ?
O20 C78 C77 108.2(4) . . ?
O20 C78 H78A 110.1 . . ?
C77 C78 H78A 110.1 . . ?
O20 C78 H78B 110.1 . . ?
C77 C78 H78B 110.1 . . ?
H78A C78 H78B 108.4 . . ?
O20 C79 C80 109.4(4) . . ?
O20 C79 H79A 109.8 . . ?
C80 C79 H79A 109.8 . . ?
O20 C79 H79B 109.8 . . ?
C80 C79 H79B 109.8 . . ?
H79A C79 H79B 108.2 . . ?
O15 C80 C79 110.1(5) . . ?
O15 C80 H80A 109.7 . . ?
C79 C80 H80A 109.7 . . ?
O15 C80 H80B 109.7 . . ?
C79 C80 H80B 109.7 . . ?
H80A C80 H80B 108.2 . . ?
O10 K1 O14 117.47(16) . . ?
O10 K1 O13 161.67(14) . . ?
O14 K1 O13 60.46(14) . . ?
O10 K1 O12 119.12(15) . . ?
O14 K1 O12 120.17(15) . . ?
O13 K1 O12 59.71(14) . . ?
O10 K1 O11 60.01(15) . . ?
O14 K1 O11 162.66(13) . . ?
O13 K1 O11 115.83(15) . . ?
O12 K1 O11 59.12(14) . . ?
O10 K1 O9 58.49(16) . . ?
O14 K1 O9 59.30(14) . . ?
O13 K1 O9 114.44(14) . . ?
O12 K1 O9 156.83(13) . . ?
O11 K1 O9 113.70(15) . . ?
O16 K2 O18 116.87(11) . . ?
O16 K2 O15 59.92(10) . . ?
O18 K2 O15 153.36(11) . . ?
O16 K2 O19 146.47(11) . . ?
O18 K2 O19 58.45(11) . . ?
O15 K2 O19 108.14(10) . . ?
O16 K2 O20 117.77(10) . . ?
O18 K2 O20 115.88(11) . . ?
O15 K2 O20 58.03(10) . . ?
O19 K2 O20 57.55(10) . . ?
O16 K2 O17 58.75(10) . . ?
O18 K2 O17 58.20(10) . . ?
O15 K2 O17 113.58(10) . . ?
O19 K2 O17 108.57(10) . . ?
O20 K2 O17 152.36(10) . . ?
C8 N1 C5 129.0(4) . . ?
C8 N1 H1 115.5 . . ?
C5 N1 H1 115.5 . . ?
C8 N2 C9 126.3(4) . . ?
C8 N2 H2 116.9 . . ?
C9 N2 H2 116.9 . . ?
C15 N3 C10 126.4(4) . . ?
C15 N3 H3A 116.8 . . ?
C10 N3 H3A 116.8 . . ?
C15 N4 C16 127.4(4) . . ?
C15 N4 H4A 116.3 . . ?
C16 N4 H4A 116.3 . . ?
C39 N5 C42 128.2(4) . . ?
C39 N5 H5 115.9 . . ?
C42 N5 H5 115.9 . . ?
C42 N6 C43 123.1(4) . . ?
C42 N6 H6A 118.5 . . ?
C43 N6 H6A 118.5 . . ?
C48 N7 C49 126.3(4) . . ?
C48 N7 H7A 116.8 . . ?
C49 N7 H7A 116.8 . . ?
C49 N8 C50 125.7(5) . . ?
C49 N8 H8 117.2 . . ?
C50 N8 H8 117.2 . . ?
P1 O7 H90 109.5 . . ?
C68 O9 C57 114.6(7) . . ?
C68 O9 K1 113.4(4) . . ?
C57 O9 K1 111.8(4) . . ?
C58 O10 C59 113.2(7) . . ?
C58 O10 K1 122.0(5) . . ?
C59 O10 K1 116.7(4) . . ?
C60 O11 C61 113.6(7) . . ?
C60 O11 K1 109.3(4) . . ?
C61 O11 K1 110.6(3) . . ?
C62 O12 C63 114.0(6) . . ?
C62 O12 K1 117.7(4) . . ?
C63 O12 K1 115.2(4) . . ?
C64 O13 C65 111.6(6) . . ?
C64 O13 K1 113.2(4) . . ?
C65 O13 K1 104.7(3) . . ?
C66 O14 C67 111.3(6) . . ?
C66 O14 K1 117.9(4) . . ?
C67 O14 K1 118.9(4) . . ?
C80 O15 C69 113.5(4) . . ?
C80 O15 K2 107.9(3) . . ?
C69 O15 K2 106.9(3) . . ?
C71 O16 C70 111.5(4) . . ?
C71 O16 K2 121.6(3) . . ?
C70 O16 K2 119.2(3) . . ?
C72 O17 C73 110.6(4) . . ?
C72 O17 K2 105.4(3) . . ?
C73 O17 K2 104.8(3) . . ?
C75 O18 C74 111.7(4) . . ?
C75 O18 K2 119.3(3) . . ?
C74 O18 K2 120.6(3) . . ?
C76 O19 C77 110.6(4) . . ?
C76 O19 K2 111.1(3) . . ?
C77 O19 K2 115.0(3) . . ?
C78 O20 C79 110.2(4) . . ?
C78 O20 K2 116.9(3) . . ?
C79 O20 K2 115.7(3) . . ?
O5 P1 O6 111.82(18) . . ?
O5 P1 O8 112.36(18) . . ?
O6 P1 O8 112.30(18) . . ?
O5 P1 O7 104.65(18) . . ?
O6 P1 O7 108.87(17) . . ?
O8 P1 O7 106.34(19) . . ?

loop_
_geom_bond_atom_site_label_1
_geom_bond_atom_site_label_2
_geom_bond_distance
_geom_bond_site_symmetry_2
_geom_bond_publ_flag
C1 C2 1.538(8) . ?
C1 H1A 0.9600 . ?
C1 H1B 0.9600 . ?
C1 H1C 0.9600 . ?
C2 C3 1.356(7) . ?
C2 C7 1.382(7) . ?
C3 C4 1.404(7) . ?
C3 H3 0.9300 . ?
C4 C5 1.362(6) . ?
C4 H4 0.9300 . ?
C5 C6 1.385(6) . ?
C5 N1 1.421(6) . ?
C6 C7 1.387(7) . ?
C6 H6 0.9300 . ?
C7 H7 0.9300 . ?
C8 O1 1.232(5) . ?
C8 N2 1.360(6) . ?
C8 N1 1.368(5) . ?
C9 C14 1.396(7) . ?
C9 C10 1.409(7) . ?
C9 N2 1.413(6) . ?
C10 C11 1.407(7) . ?
C10 N3 1.407(6) . ?
C11 C12 1.359(8) . ?
C11 H11 0.9300 . ?
C12 C13 1.366(8) . ?
C12 H12 0.9300 . ?
C13 C14 1.427(7) . ?
C13 H13 0.9300 . ?
C14 H14 0.9300 . ?
C15 O2 1.223(5) . ?
C15 N4 1.375(6) . ?
C15 N3 1.382(6) . ?
C16 C21 1.387(6) . ?
C16 N4 1.393(6) . ?
C16 C17 1.402(7) . ?
C17 C18 1.384(7) . ?
C17 H17 0.9300 . ?
C18 C19 1.393(7) . ?
C18 H18 0.9300 . ?
C19 C20 1.408(7) . ?
C19 C22 1.530(8) . ?
C20 C21 1.358(7) . ?
C20 H20 0.9300 . ?
C21 H21 0.9300 . ?
C22 C23 1.324(8) . ?
C22 C30 1.500(8) . ?
C23 C24 1.455(8) . ?
C23 C36 1.456(7) . ?
C24 C29 1.364(8) . ?
C24 C25 1.448(8) . ?
C25 C26 1.496(9) . ?
C25 H25 0.9300 . ?
C26 C27 1.234(9) . ?
C26 H26 0.9300 . ?
C27 C28 1.330(10) . ?
C27 H27 0.9300 . ?
C28 C29 1.416(9) . ?
C28 H28 0.9300 . ?
C29 H29 0.9300 . ?
C30 C31 1.326(10) . ?
C30 C35 1.449(10) . ?
C31 C32 1.509(11) . ?
C31 H31 0.9300 . ?
C32 C33 1.333(12) . ?
C32 H32 0.9300 . ?
C33 C34 1.421(12) . ?
C33 H33 0.9300 . ?
C34 C35 1.393(10) . ?
C34 H34 0.9300 . ?
C35 H35 0.9300 . ?
C36 C41 1.376(7) . ?
C36 C37 1.400(8) . ?
C37 C38 1.394(8) . ?
C37 H37 0.9300 . ?
C38 C39 1.360(7) . ?
C38 H38 0.9300 . ?
C39 C40 1.357(7) . ?
C39 N5 1.390(6) . ?
C40 C41 1.393(7) . ?
C40 H40 0.9300 . ?
C41 H41 0.9300 . ?
C42 O3 1.212(5) . ?
C42 N6 1.376(6) . ?
C42 N5 1.391(6) . ?
C43 N6 1.391(6) . ?
C43 C48 1.401(7) . ?
C43 C44 1.411(7) . ?
C44 C45 1.370(8) . ?
C44 H44 0.9300 . ?
C45 C46 1.351(8) . ?
C45 H45 0.9300 . ?
C46 C47 1.409(7) . ?
C46 H46 0.9300 . ?
C47 C48 1.390(7) . ?
C47 H47 0.9300 . ?
C48 N7 1.399(6) . ?
C49 O4 1.211(6) . ?
C49 N8 1.357(6) . ?
C49 N7 1.405(6) . ?
C50 C51 1.379(7) . ?
C50 C55 1.408(7) . ?
C50 N8 1.431(6) . ?
C51 C52 1.397(7) . ?
C51 H51 0.9300 . ?
C52 C53 1.372(8) . ?
C52 H52 0.9300 . ?
C53 C54 1.377(8) . ?
C53 C56 1.544(8) . ?
C54 C55 1.389(7) . ?
C54 H54 0.9300 . ?
C55 H55 0.9300 . ?
C56 H56A 0.9600 . ?
C56 H56B 0.9600 . ?
C56 H56C 0.9600 . ?
C57 O9 1.438(8) . ?
C57 C58 1.480(11) . ?
C57 H57A 0.9700 . ?
C57 H57B 0.9700 . ?
C58 O10 1.357(9) . ?
C58 H58A 0.9700 . ?
C58 H58B 0.9700 . ?
C59 O10 1.480(8) . ?
C59 C60 1.482(11) . ?
C59 H59A 0.9700 . ?
C59 H59B 0.9700 . ?
C60 O11 1.346(9) . ?
C60 H60A 0.9700 . ?
C60 H60B 0.9700 . ?
C61 C62 1.402(9) . ?
C61 O11 1.499(8) . ?
C61 H61A 0.9700 . ?
C61 H61B 0.9700 . ?
C62 O12 1.335(8) . ?
C62 H62A 0.9700 . ?
C62 H62B 0.9700 . ?
C63 C64 1.440(9) . ?
C63 O12 1.445(7) . ?
C63 H63A 0.9700 . ?
C63 H63B 0.9700 . ?
C64 O13 1.430(7) . ?
C64 H64A 0.9700 . ?
C64 H64B 0.9700 . ?
C65 O13 1.442(7) . ?
C65 C66 1.485(10) . ?
C65 H65A 0.9700 . ?
C65 H65B 0.9700 . ?
C66 O14 1.410(7) . ?
C66 H66A 0.9700 . ?
C66 H66B 0.9700 . ?
C67 O14 1.450(7) . ?
C67 C68 1.507(10) . ?
C67 H67A 0.9700 . ?
C67 H67B 0.9700 . ?
C68 O9 1.390(8) . ?
C68 H68A 0.9700 . ?
C68 H68B 0.9700 . ?
C69 O15 1.413(6) . ?
C69 C70 1.502(8) . ?
C69 H69A 0.9700 . ?
C69 H69B 0.9700 . ?
C70 O16 1.425(6) . ?
C70 H70A 0.9700 . ?
C70 H70B 0.9700 . ?
C71 O16 1.424(6) . ?
C71 C72 1.471(7) . ?
C71 H71A 0.9700 . ?
C71 H71B 0.9700 . ?
C72 O17 1.429(6) . ?
C72 H72A 0.9700 . ?
C72 H72B 0.9700 . ?
C73 O17 1.445(6) . ?
C73 C74 1.520(8) . ?
C73 H73A 0.9700 . ?
C73 H73B 0.9700 . ?
C74 O18 1.425(6) . ?
C74 H74A 0.9700 . ?
C74 H74B 0.9700 . ?
C75 O18 1.407(7) . ?
C75 C76 1.501(8) . ?
C75 H75A 0.9700 . ?
C75 H75B 0.9700 . ?
C76 O19 1.431(6) . ?
C76 H76A 0.9700 . ?
C76 H76B 0.9700 . ?
C77 O19 1.441(6) . ?
C77 C78 1.471(7) . ?
C77 H77A 0.9700 . ?
C77 H77B 0.9700 . ?
C78 O20 1.423(6) . ?
C78 H78A 0.9700 . ?
C78 H78B 0.9700 . ?
C79 O20 1.430(6) . ?
C79 C80 1.451(7) . ?
C79 H79A 0.9700 . ?
C79 H79B 0.9700 . ?
C80 O15 1.404(6) . ?
C80 H80A 0.9700 . ?
C80 H80B 0.9700 . ?
K1 O10 2.765(4) . ?
K1 O14 2.780(4) . ?
K1 O13 2.801(4) . ?
K1 O12 2.811(4) . ?
K1 O11 2.846(4) . ?
K1 O9 2.872(4) . ?
K2 O16 2.759(3) . ?
K2 O18 2.836(4) . ?
K2 O15 2.892(3) . ?
K2 O19 2.903(3) . ?
K2 O20 2.941(3) . ?
K2 O17 2.956(3) . ?
N1 H1 0.8600 . ?
N2 H2 0.8600 . ?
N3 H3A 0.8600 . ?
N4 H4A 0.8600 . ?
N5 H5 0.8600 . ?
N6 H6A 0.8600 . ?
N7 H7A 0.8600 . ?
N8 H8 0.8600 . ?
O5 P1 1.509(3) . ?
O6 P1 1.520(3) . ?
O7 P1 1.610(3) . ?
O7 H90 0.8200 . ?
O8 P1 1.531(3) . ?

loop_
_platon_squeeze_void_nr
_platon_squeeze_void_average_x
_platon_squeeze_void_average_y
_platon_squeeze_void_average_z
_platon_squeeze_void_volume
_platon_squeeze_void_count_electrons
_platon_squeeze_void_content
1 -0.001 0.142 0.104 194 58 ' '
2 0.001 -0.142 0.896 195 61 ' '
3 -0.031 0.500 0.500 819 224 ' '
4 0.242 0.923 0.420 15 2 ' '
5 0.500 0.500 0.000 15 1 ' '
6 0.758 0.077 0.580 15 1 ' '
